data_1508845
loop_
_publ_author_name
'Song, Liyan'
'Yao, Hongliang'
'Zhu, Liangyu'
'Tong, Rongbiao'

_publ_section_title
;
 Asymmetric Total Syntheses of (-)-Penicipyrone and (-)-Tenuipyrone via
 Biomimetic Cascade Intermolecular Michael Addition/Cycloketalization.
;
_journal_issue 1
_journal_name_full 'Organic letters'
_journal_page_first 6
_journal_page_last 9
_journal_paper_doi 10.1021/ol303071t
_journal_volume 15
_journal_year 2013
_chemical_formula_moiety 'C13 H16 O4'
_chemical_formula_sum 'C13 H16 O4'
_chemical_formula_weight 236.26
_chemical_name_systematic
;
 ? 
;
_space_group_IT_number 14
_space_group_name_Hall '-P 2ybc'
_symmetry_cell_setting monoclinic
_symmetry_space_group_name_Hall '-P 2ybc'
_symmetry_space_group_name_H-M 'P 1 21/c 1'
_atom_sites_solution_hydrogens geom
_atom_sites_solution_primary direct
_atom_sites_solution_secondary difmap
_audit_creation_date 2012-07-30
_audit_creation_method
;
  Olex2 1.2-beta
  (compiled May  9 2012 12:37:22, GUI svn.r4230)
;
_cell_angle_alpha 90.00
_cell_angle_beta 110.216(2)
_cell_angle_gamma 90.00
_cell_formula_units_Z 4
_cell_length_a 10.6914(2)
_cell_length_b 9.8462(2)
_cell_length_c 11.5299(2)
_cell_measurement_reflns_used 4298
_cell_measurement_temperature 173.00(14)
_cell_measurement_theta_max 71.2884
_cell_measurement_theta_min 4.0825
_cell_volume 1138.98(4)
_computing_cell_refinement
;
CrysAlisPro, Agilent Technologies,
Version 1.171.36.20 (release 27-06-2012 CrysAlis171 .NET)
(compiled Jul 11 2012,15:38:31)
;
_computing_data_collection
;
CrysAlisPro, Agilent Technologies,
Version 1.171.36.20 (release 27-06-2012 CrysAlis171 .NET)
(compiled Jul 11 2012,15:38:31)
;
_computing_data_reduction
;
CrysAlisPro, Agilent Technologies,
Version 1.171.36.20 (release 27-06-2012 CrysAlis171 .NET)
(compiled Jul 11 2012,15:38:31)
;
_computing_molecular_graphics
;
O. V. Dolomanov, L. J. Bourhis, R. J. Gildea, J. A. K. Howard and H. Puschmann,
OLEX2: a complete structure solution, refinement and analysis program.
J. Appl. Cryst. (2009). 42, 339-341.
;
_computing_publication_material
;
O. V. Dolomanov, L. J. Bourhis, R. J. Gildea, J. A. K. Howard and H. Puschmann,
OLEX2: a complete structure solution, refinement and analysis program.
J. Appl. Cryst. (2009). 42, 339-341.
;
_computing_structure_refinement
;
XL, G.M. Sheldrick, Acta Cryst.
(2008). A64, 112-122
;
_computing_structure_solution
;
XS, G.M. Sheldrick, Acta Cryst.
(2008). A64, 112-122
;
_diffrn_ambient_temperature 173.00(14)
_diffrn_detector_area_resol_mean 15.9578
_diffrn_measured_fraction_theta_full 0.9793
_diffrn_measured_fraction_theta_max 0.9595
_diffrn_measurement_details
;
  1 omega  -92.00  -21.00   1.0000   15.0000
omega____ theta____ kappa____ phi______ frames
    -      -64.0000   77.0000   60.0000 71

  2 omega   16.00   42.00   1.0000    3.0000
omega____ theta____ kappa____ phi______ frames
    -        0.0000  -99.0000  -90.0000 26

  3 omega  -85.00  -18.00   1.0000    8.0000
omega____ theta____ kappa____ phi______ frames
    -      -55.0000  125.0000  120.0000 67

  4 omega   76.00   97.00   1.0000    8.0000
omega____ theta____ kappa____ phi______ frames
    -       55.0000  125.0000   60.0000 21

  5 omega  -17.00   52.00   1.0000    8.0000
omega____ theta____ kappa____ phi______ frames
    -       55.0000  -38.0000   60.0000 69

  6 omega   14.00  127.00   1.0000    8.0000
omega____ theta____ kappa____ phi______ frames
    -       55.0000   19.0000   60.0000 113

  7 omega -110.00  -58.00   1.0000   15.0000
omega____ theta____ kappa____ phi______ frames
    -      -64.0000  178.0000  150.0000 52

  8 omega   46.00   72.00   1.0000   15.0000
omega____ theta____ kappa____ phi______ frames
    -      110.0000  -92.0000  -60.0000 26

  9 omega   38.00   71.00   1.0000   15.0000
omega____ theta____ kappa____ phi______ frames
    -      110.0000  -25.0000  120.0000 33

 10 omega  140.00  175.00   1.0000   15.0000
omega____ theta____ kappa____ phi______ frames
    -      110.0000   50.0000  150.0000 35

 11 omega   40.00   83.00   1.0000   15.0000
omega____ theta____ kappa____ phi______ frames
    -      110.0000  -50.0000 -150.0000 43

 12 omega   41.00   68.00   1.0000   15.0000
omega____ theta____ kappa____ phi______ frames
    -      110.0000  -25.0000  -30.0000 27

 13 omega   83.00  147.00   1.0000   15.0000
omega____ theta____ kappa____ phi______ frames
    -      110.0000  -92.0000  -60.0000 64

 14 omega   37.00   68.00   1.0000   15.0000
omega____ theta____ kappa____ phi______ frames
    -      110.0000  -25.0000 -120.0000 31

 15 omega   90.00  136.00   1.0000   15.0000
omega____ theta____ kappa____ phi______ frames
    -      110.0000   50.0000  150.0000 46

 16 omega   42.00   76.00   1.0000   15.0000
omega____ theta____ kappa____ phi______ frames
    -      110.0000  -50.0000  -30.0000 34

 17 omega   37.00   72.00   1.0000   15.0000
omega____ theta____ kappa____ phi______ frames
    -      110.0000  -25.0000  -90.0000 35

 18 omega   46.00   76.00   1.0000   15.0000
omega____ theta____ kappa____ phi______ frames
    -      110.0000  -92.0000 -150.0000 30

 19 omega   40.00   82.00   1.0000   15.0000
omega____ theta____ kappa____ phi______ frames
    -      110.0000  -50.0000   60.0000 42

 20 omega   37.00   72.00   1.0000   15.0000
omega____ theta____ kappa____ phi______ frames
    -      110.0000  -25.0000    0.0000 35

 21 omega   95.00  177.00   1.0000   15.0000
omega____ theta____ kappa____ phi______ frames
    -      110.0000   25.0000  -90.0000 82

 22 omega   38.00   72.00   1.0000   15.0000
omega____ theta____ kappa____ phi______ frames
    -      110.0000  -25.0000  150.0000 34

 23 omega   62.00  148.00   1.0000   15.0000
omega____ theta____ kappa____ phi______ frames
    -      110.0000  -92.0000   60.0000 86

 24 omega  -25.00    3.00   1.0000    3.0000
omega____ theta____ kappa____ phi______ frames
    -        0.0000  -99.0000  -90.0000 28
;
_diffrn_measurement_device 'kappa diffractometer'
_diffrn_measurement_device_type 'Xcalibur, Sapphire3, Gemini ultra'
_diffrn_measurement_method '\w scans'
_diffrn_orient_matrix_UB_11 -0.0421247000
_diffrn_orient_matrix_UB_12 0.1351703000
_diffrn_orient_matrix_UB_13 -0.0697521000
_diffrn_orient_matrix_UB_21 0.0596381000
_diffrn_orient_matrix_UB_22 0.0784357000
_diffrn_orient_matrix_UB_23 0.1224932000
_diffrn_orient_matrix_UB_31 0.1351060000
_diffrn_orient_matrix_UB_32 0.0075805000
_diffrn_orient_matrix_UB_33 -0.0199160000
_diffrn_radiation_monochromator mirror
_diffrn_radiation_probe x-ray
_diffrn_radiation_type CuK\a
_diffrn_radiation_wavelength 1.5418
_diffrn_reflns_av_R_equivalents 0.0353
_diffrn_reflns_av_unetI/netI 0.0275
_diffrn_reflns_limit_h_max 12
_diffrn_reflns_limit_h_min -9
_diffrn_reflns_limit_k_max 11
_diffrn_reflns_limit_k_min -11
_diffrn_reflns_limit_l_max 13
_diffrn_reflns_limit_l_min -13
_diffrn_reflns_number 5772
_diffrn_reflns_theta_full 66.50
_diffrn_reflns_theta_max 67.48
_diffrn_reflns_theta_min 6.30
_diffrn_source 'sealed X-ray tube'
_diffrn_source_current 35
_diffrn_source_power 1.75
_diffrn_source_target Cu
_diffrn_source_voltage 50
_exptl_absorpt_coefficient_mu 0.841
_exptl_absorpt_correction_T_max 1.00000
_exptl_absorpt_correction_T_min 0.83425
_exptl_absorpt_correction_type multi-scan
_exptl_absorpt_process_details
;
CrysAlisPro, Agilent Technologies,
Version 1.171.36.20 (release 27-06-2012 CrysAlis171 .NET)
(compiled Jul 11 2012,15:38:31)
Empirical absorption correction using spherical harmonics,
 implemented in SCALE3 ABSPACK scaling algorithm.
;
_exptl_crystal_colour colourless
_exptl_crystal_density_diffrn 1.378
_exptl_crystal_density_method 'not measured'
_exptl_crystal_description block
_exptl_crystal_F_000 504
_exptl_crystal_size_max 0.27
_exptl_crystal_size_mid 0.23
_exptl_crystal_size_min 0.21
_refine_diff_density_max 0.203
_refine_diff_density_min -0.185
_refine_diff_density_rms 0.034
_refine_ls_extinction_method none
_refine_ls_goodness_of_fit_ref 1.003
_refine_ls_hydrogen_treatment constr
_refine_ls_matrix_type full
_refine_ls_number_parameters 156
_refine_ls_number_reflns 2010
_refine_ls_number_restraints 0
_refine_ls_restrained_S_all 1.003
_refine_ls_R_factor_all 0.0359
_refine_ls_R_factor_gt 0.0337
_refine_ls_shift/su_max 0.001
_refine_ls_shift/su_mean 0.000
_refine_ls_structure_factor_coef Fsqd
_refine_ls_weighting_details 'calc w=1/[\s^2^(Fo^2^)+(0.0496P)^2^+0.2217P] where P=(Fo^2^+2Fc^2^)/3'
_refine_ls_weighting_scheme calc
_refine_ls_wR_factor_gt 0.0899
_refine_ls_wR_factor_ref 0.0925
_reflns_number_gt 1870
_reflns_number_total 2010
_reflns_threshold_expression >2sigma(I)
_cod_data_source_file ol303071t_si_003.cif
_cod_data_source_block song1cult
_cod_depositor_comments
;
The following automatic conversions were performed:

'_symmetry_cell_setting' value 'Monoclinic' changed to 'monoclinic'
according to /home/saulius/struct/CIF-dictionaries/cif_core.dic
dictionary named 'cif_core.dic' version 2.4.2 from 2011-04-26.

Automatic conversion script
Id: cif_fix_values 1891 2012-01-12 08:04:46Z andrius 
;
_cod_original_sg_symbol_H-M P2(1)/c
_cod_database_code 1508845
_reflns_odcompleteness_completeness 97.93
_reflns_odcompleteness_iscentric 1
_reflns_odcompleteness_theta 68.13

loop_
_space_group_symop_id
_space_group_symop_operation_xyz
1 'x, y, z'
2 '-x, y+1/2, -z+1/2'
3 '-x, -y, -z'
4 'x, -y-1/2, z-1/2'

loop_
_atom_site_label
_atom_site_type_symbol
_atom_site_fract_x
_atom_site_fract_y
_atom_site_fract_z
_atom_site_U_iso_or_equiv
_atom_site_adp_type
_atom_site_occupancy
_atom_site_symmetry_multiplicity
_atom_site_calc_flag
_atom_site_refinement_flags
O1 O 0.46778(9) 0.34658(10) 0.62218(8) 0.0395(3) Uani 1 1 d .
O2 O 0.33111(8) 0.31972(8) 0.42946(7) 0.0306(2) Uani 1 1 d .
O3 O 0.14533(8) 0.68254(8) 0.42779(7) 0.0266(2) Uani 1 1 d .
O4 O 0.10557(8) 0.87980(8) 0.51277(7) 0.0295(2) Uani 1 1 d .
C1 C 0.37815(12) 0.39677(12) 0.53739(10) 0.0279(3) Uani 1 1 d .
C2 C 0.31507(11) 0.52467(12) 0.53895(10) 0.0257(3) Uani 1 1 d .
C3 C 0.21514(11) 0.56655(11) 0.43476(10) 0.0248(2) Uani 1 1 d .
C4 C 0.17591(11) 0.48704(12) 0.32398(10) 0.0262(3) Uani 1 1 d .
H4 H 0.1100 0.5195 0.2506 0.031 Uiso 1 1 calc R
C5 C 0.23375(11) 0.36614(12) 0.32564(10) 0.0271(3) Uani 1 1 d .
C6 C 0.20067(14) 0.26585(13) 0.22304(12) 0.0364(3) Uani 1 1 d .
H6A H 0.2812 0.2442 0.2044 0.055 Uiso 1 1 calc R
H6B H 0.1333 0.3044 0.1494 0.055 Uiso 1 1 calc R
H6C H 0.1657 0.1829 0.2476 0.055 Uiso 1 1 calc R
C7 C 0.36172(12) 0.60880(12) 0.65478(10) 0.0293(3) Uani 1 1 d .
H7A H 0.4603 0.6117 0.6873 0.035 Uiso 1 1 calc R
H7B H 0.3313 0.5667 0.7184 0.035 Uiso 1 1 calc R
C8 C 0.30668(12) 0.75341(12) 0.62833(10) 0.0275(3) Uani 1 1 d .
H8 H 0.3127 0.7958 0.7089 0.033 Uiso 1 1 calc R
C9 C 0.15974(11) 0.75063(12) 0.54610(10) 0.0264(3) Uani 1 1 d .
C10 C 0.07035(12) 0.67821(13) 0.60276(11) 0.0332(3) Uani 1 1 d .
H10A H -0.0225 0.6859 0.5475 0.050 Uiso 1 1 calc R
H10B H 0.0801 0.7196 0.6827 0.050 Uiso 1 1 calc R
H10C H 0.0955 0.5821 0.6148 0.050 Uiso 1 1 calc R
C11 C 0.38680(12) 0.84177(12) 0.56984(11) 0.0319(3) Uani 1 1 d .
H11A H 0.4795 0.8510 0.6278 0.038 Uiso 1 1 calc R
H11B H 0.3894 0.7980 0.4934 0.038 Uiso 1 1 calc R
C12 C 0.32315(13) 0.98140(13) 0.53954(13) 0.0364(3) Uani 1 1 d .
H12A H 0.3296 1.0292 0.6169 0.044 Uiso 1 1 calc R
H12B H 0.3712 1.0359 0.4961 0.044 Uiso 1 1 calc R
C13 C 0.17806(13) 0.96748(12) 0.45844(11) 0.0335(3) Uani 1 1 d .
H13A H 0.1360 1.0584 0.4447 0.040 Uiso 1 1 calc R
H13B H 0.1728 0.9305 0.3771 0.040 Uiso 1 1 calc R

loop_
_atom_site_aniso_label
_atom_site_aniso_U_11
_atom_site_aniso_U_22
_atom_site_aniso_U_33
_atom_site_aniso_U_23
_atom_site_aniso_U_13
_atom_site_aniso_U_12
O1 0.0399(5) 0.0420(5) 0.0302(5) 0.0050(4) 0.0038(4) 0.0164(4)
O2 0.0355(5) 0.0263(4) 0.0282(4) 0.0015(3) 0.0087(3) 0.0062(3)
O3 0.0279(4) 0.0252(4) 0.0222(4) -0.0003(3) 0.0031(3) 0.0046(3)
O4 0.0304(4) 0.0263(4) 0.0313(4) 0.0000(3) 0.0098(3) 0.0051(3)
C1 0.0291(6) 0.0295(6) 0.0252(5) 0.0034(4) 0.0092(5) 0.0028(4)
C2 0.0268(6) 0.0255(6) 0.0231(5) 0.0030(4) 0.0066(4) 0.0015(4)
C3 0.0259(5) 0.0233(5) 0.0243(5) 0.0023(4) 0.0076(4) -0.0004(4)
C4 0.0275(6) 0.0271(6) 0.0218(5) 0.0019(4) 0.0056(4) -0.0006(4)
C5 0.0287(6) 0.0284(6) 0.0242(5) 0.0014(4) 0.0093(5) -0.0017(4)
C6 0.0439(7) 0.0309(7) 0.0329(6) -0.0058(5) 0.0114(6) -0.0008(5)
C7 0.0292(6) 0.0312(6) 0.0228(5) 0.0012(4) 0.0028(5) 0.0035(5)
C8 0.0268(6) 0.0300(6) 0.0224(5) -0.0033(4) 0.0043(5) 0.0024(4)
C9 0.0281(6) 0.0262(6) 0.0229(5) -0.0023(4) 0.0060(5) 0.0024(4)
C10 0.0331(6) 0.0354(7) 0.0312(6) 0.0014(5) 0.0112(5) 0.0002(5)
C11 0.0278(6) 0.0320(6) 0.0348(6) -0.0046(5) 0.0092(5) -0.0013(5)
C12 0.0381(7) 0.0289(6) 0.0439(7) -0.0031(5) 0.0163(6) -0.0038(5)
C13 0.0404(7) 0.0256(6) 0.0349(6) 0.0023(5) 0.0132(5) 0.0036(5)

loop_
_atom_type_symbol
_atom_type_description
_atom_type_scat_dispersion_real
_atom_type_scat_dispersion_imag
_atom_type_scat_source
C C 0.0181 0.0091 'International Tables Vol C Tables 4.2.6.8 and 6.1.1.4'
H H 0.0000 0.0000 'International Tables Vol C Tables 4.2.6.8 and 6.1.1.4'
O O 0.0492 0.0322 'International Tables Vol C Tables 4.2.6.8 and 6.1.1.4'

loop_
_geom_angle_atom_site_label_1
_geom_angle_atom_site_label_2
_geom_angle_atom_site_label_3
_geom_angle
C5 O2 C1 122.06(9)
C3 O3 C9 116.66(8)
C9 O4 C13 115.57(9)
O1 C1 O2 116.01(11)
O1 C1 C2 126.35(11)
O2 C1 C2 117.62(10)
C1 C2 C7 118.88(10)
C3 C2 C1 118.88(10)
C3 C2 C7 122.24(10)
O3 C3 C2 123.73(10)
O3 C3 C4 115.06(9)
C2 C3 C4 121.21(11)
C5 C4 C3 118.82(10)
O2 C5 C6 112.02(10)
C4 C5 O2 121.25(10)
C4 C5 C6 126.70(11)
C2 C7 C8 110.43(9)
C7 C8 C11 112.41(10)
C9 C8 C7 110.41(9)
C9 C8 C11 110.38(10)
O3 C9 C8 109.70(9)
O3 C9 C10 107.77(9)
O4 C9 O3 104.96(8)
O4 C9 C8 113.21(9)
O4 C9 C10 106.56(9)
C10 C9 C8 114.11(10)
C12 C11 C8 109.93(10)
C13 C12 C11 109.97(10)
O4 C13 C12 112.07(10)

loop_
_geom_bond_atom_site_label_1
_geom_bond_atom_site_label_2
_geom_bond_distance
O1 C1 1.2128(15)
O2 C1 1.3944(14)
O2 C5 1.3653(14)
O3 C3 1.3514(14)
O3 C9 1.4794(13)
O4 C9 1.3954(14)
O4 C13 1.4401(15)
C1 C2 1.4316(16)
C2 C3 1.3666(15)
C2 C7 1.5028(15)
C3 C4 1.4318(16)
C4 C5 1.3385(17)
C5 C6 1.4868(16)
C7 C8 1.5305(16)
C8 C9 1.5291(16)
C8 C11 1.5313(17)
C9 C10 1.5100(17)
C11 C12 1.5202(17)
C12 C13 1.5155(18)

loop_
_geom_torsion_atom_site_label_1
_geom_torsion_atom_site_label_2
_geom_torsion_atom_site_label_3
_geom_torsion_atom_site_label_4
_geom_torsion
O1 C1 C2 C3 179.89(12)
O1 C1 C2 C7 0.36(19)
O2 C1 C2 C3 -1.66(16)
O2 C1 C2 C7 178.81(10)
O3 C3 C4 C5 -175.45(10)
C1 O2 C5 C4 -1.99(17)
C1 O2 C5 C6 -179.98(10)
C1 C2 C3 O3 177.16(10)
C1 C2 C3 C4 -1.96(17)
C1 C2 C7 C8 166.42(10)
C2 C3 C4 C5 3.75(17)
C2 C7 C8 C9 43.51(13)
C2 C7 C8 C11 -80.24(12)
C3 O3 C9 O4 166.36(9)
C3 O3 C9 C8 44.42(12)
C3 O3 C9 C10 -80.35(11)
C3 C2 C7 C8 -13.10(16)
C3 C4 C5 O2 -1.75(17)
C3 C4 C5 C6 175.92(11)
C5 O2 C1 O1 -177.68(11)
C5 O2 C1 C2 3.71(16)
C7 C2 C3 O3 -3.32(18)
C7 C2 C3 C4 177.55(10)
C7 C8 C9 O3 -59.71(12)
C7 C8 C9 O4 -176.57(9)
C7 C8 C9 C10 61.31(13)
C7 C8 C11 C12 176.99(9)
C8 C11 C12 C13 -55.13(13)
C9 O3 C3 C2 -13.22(15)
C9 O3 C3 C4 165.95(9)
C9 O4 C13 C12 -54.23(13)
C9 C8 C11 C12 53.23(13)
C11 C8 C9 O3 65.20(11)
C11 C8 C9 O4 -51.67(13)
C11 C8 C9 C10 -173.78(10)
C11 C12 C13 O4 54.57(14)
C13 O4 C9 O3 -66.99(11)
C13 O4 C9 C8 52.63(13)
C13 O4 C9 C10 178.87(9)
